data_1503292
loop_
_publ_author_name
'Chen, Jinlei'
'Song, Guoyong'
'Pan, Cheng-Ling'
'Li, Xingwei'

_publ_section_title
;
 Rh(III)-catalyzed oxidative coupling of N-aryl-2-aminopyridine with
 alkynes and alkenes.
;
_journal_issue 23
_journal_name_full 'Organic letters'
_journal_page_first 5426
_journal_page_last 5429
_journal_paper_doi 10.1021/ol1022596
_journal_volume 12
_journal_year 2010
_chemical_formula_sum 'C25 H18 N2'
_chemical_formula_weight 346.41
_chemical_name_systematic
; 
 ? 
;
_space_group_IT_number 14
_symmetry_cell_setting monoclinic
_symmetry_space_group_name_Hall '-P 2ybc'
_symmetry_space_group_name_H-M 'P 1 21/c 1'
_atom_sites_solution_hydrogens geom
_atom_sites_solution_primary direct
_atom_sites_solution_secondary difmap
_audit_creation_method SHELXL-97
_cell_angle_alpha 90.00
_cell_angle_beta 112.910(2)
_cell_angle_gamma 90.00
_cell_formula_units_Z 4
_cell_length_a 13.3316(15)
_cell_length_b 13.1483(14)
_cell_length_c 11.2928(13)
_cell_measurement_temperature 173(2)
_cell_volume 1823.3(4)
_computing_structure_refinement 'SHELXL-97 (Sheldrick, 1997)'
_computing_structure_solution 'SHELXS-97 (Sheldrick, 1990)'
_diffrn_ambient_temperature 173(2)
_diffrn_measured_fraction_theta_full 0.994
_diffrn_measured_fraction_theta_max 0.994
_diffrn_radiation_monochromator graphite
_diffrn_radiation_source 'fine-focus sealed tube'
_diffrn_radiation_type MoK\a
_diffrn_radiation_wavelength 0.71073
_diffrn_reflns_av_R_equivalents 0.0631
_diffrn_reflns_av_sigmaI/netI 0.0767
_diffrn_reflns_limit_h_max 16
_diffrn_reflns_limit_h_min -15
_diffrn_reflns_limit_k_max 16
_diffrn_reflns_limit_k_min -9
_diffrn_reflns_limit_l_max 11
_diffrn_reflns_limit_l_min -13
_diffrn_reflns_number 9938
_diffrn_reflns_theta_full 26.13
_diffrn_reflns_theta_max 26.13
_diffrn_reflns_theta_min 1.66
_exptl_absorpt_coefficient_mu 0.074
_exptl_absorpt_correction_T_max 0.9853
_exptl_absorpt_correction_T_min 0.9710
_exptl_absorpt_correction_type multi-scan
_exptl_absorpt_process_details sadabs
_exptl_crystal_colour Colourless
_exptl_crystal_density_diffrn 1.262
_exptl_crystal_density_method 'not measured'
_exptl_crystal_description Block
_exptl_crystal_F_000 728
_exptl_crystal_size_max 0.40
_exptl_crystal_size_mid 0.30
_exptl_crystal_size_min 0.20
_refine_diff_density_max 0.206
_refine_diff_density_min -0.213
_refine_diff_density_rms 0.046
_refine_ls_extinction_coef 0.0035(9)
_refine_ls_extinction_expression Fc^*^=kFc[1+0.001xFc^2^\l^3^/sin(2\q)]^-1/4^
_refine_ls_extinction_method SHELXL
_refine_ls_goodness_of_fit_ref 0.992
_refine_ls_hydrogen_treatment constr
_refine_ls_matrix_type full
_refine_ls_number_parameters 245
_refine_ls_number_reflns 3609
_refine_ls_number_restraints 0
_refine_ls_restrained_S_all 0.992
_refine_ls_R_factor_all 0.1181
_refine_ls_R_factor_gt 0.0515
_refine_ls_shift/su_max 0.000
_refine_ls_shift/su_mean 0.000
_refine_ls_structure_factor_coef Fsqd
_refine_ls_weighting_details 'calc w=1/[\s^2^(Fo^2^)+(0.0642P)^2^+0.1965P] where P=(Fo^2^+2Fc^2^)/3'
_refine_ls_weighting_scheme calc
_refine_ls_wR_factor_gt 0.1240
_refine_ls_wR_factor_ref 0.1533
_reflns_number_gt 1970
_reflns_number_total 3609
_reflns_threshold_expression >2sigma(I)
_cod_data_source_file ol1022596_si_002.cif
_cod_data_source_block m
_cod_depositor_comments
;
The following automatic conversions were performed:

'_symmetry_cell_setting' value 'Monoclinic' changed to 'monoclinic'
according to /home/saulius/struct/CIF-dictionaries/cif_core.dic
dictionary named 'cif_core.dic' version 2.4.2 from 2011-04-26.

Automatic conversion script
Id: cif_fix_values 1715 2011-07-08 13:25:40Z adriana 
;
_cod_original_sg_symbol_H-M P2(1)/c
_cod_database_code 1503292

loop_
_symmetry_equiv_pos_as_xyz
'x, y, z'
'-x, y+1/2, -z+1/2'
'-x, -y, -z'
'x, -y-1/2, z-1/2'

loop_
_atom_site_label
_atom_site_type_symbol
_atom_site_fract_x
_atom_site_fract_y
_atom_site_fract_z
_atom_site_U_iso_or_equiv
_atom_site_adp_type
_atom_site_occupancy
_atom_site_symmetry_multiplicity
_atom_site_calc_flag
_atom_site_refinement_flags
N1 N 0.17529(15) 0.21533(15) 0.25947(19) 0.0325(5) Uani 1 1 d .
N2 N -0.00225(16) 0.22151(16) 0.1070(2) 0.0398(6) Uani 1 1 d .
C1 C 0.18703(19) 0.11129(19) 0.2838(2) 0.0334(6) Uani 1 1 d .
C2 C 0.1288(2) 0.03047(19) 0.2102(3) 0.0415(7) Uani 1 1 d .
H2B H 0.0731 0.0407 0.1274 0.050 Uiso 1 1 calc R
C3 C 0.1553(2) -0.0653(2) 0.2626(3) 0.0488(8) Uani 1 1 d .
H3A H 0.1166 -0.1225 0.2152 0.059 Uiso 1 1 calc R
C4 C 0.2373(2) -0.0800(2) 0.3832(3) 0.0513(8) Uani 1 1 d .
H4A H 0.2524 -0.1469 0.4172 0.062 Uiso 1 1 calc R
C5 C 0.2970(2) -0.00042(19) 0.4543(3) 0.0412(7) Uani 1 1 d .
H5A H 0.3534 -0.0116 0.5364 0.049 Uiso 1 1 calc R
C6 C 0.27309(19) 0.09752(19) 0.4035(2) 0.0342(6) Uani 1 1 d .
C7 C 0.25374(17) 0.26670(18) 0.3632(2) 0.0306(6) Uani 1 1 d .
C8 C 0.31466(18) 0.19660(18) 0.4524(2) 0.0318(6) Uani 1 1 d .
C9 C 0.26144(18) 0.37817(18) 0.3687(2) 0.0315(6) Uani 1 1 d .
C10 C 0.1763(2) 0.4372(2) 0.3716(2) 0.0389(7) Uani 1 1 d .
H10A H 0.1115 0.4054 0.3690 0.047 Uiso 1 1 calc R
C11 C 0.1850(2) 0.5415(2) 0.3783(3) 0.0467(7) Uani 1 1 d .
H11A H 0.1263 0.5815 0.3801 0.056 Uiso 1 1 calc R
C12 C 0.2787(2) 0.5877(2) 0.3822(3) 0.0503(8) Uani 1 1 d .
H12A H 0.2846 0.6597 0.3868 0.060 Uiso 1 1 calc R
C13 C 0.3639(2) 0.5304(2) 0.3796(3) 0.0467(7) Uani 1 1 d .
H13A H 0.4285 0.5627 0.3824 0.056 Uiso 1 1 calc R
C14 C 0.3554(2) 0.4255(2) 0.3729(2) 0.0396(7) Uani 1 1 d .
H14A H 0.4144 0.3858 0.3712 0.047 Uiso 1 1 calc R
C15 C 0.40129(19) 0.21929(19) 0.5788(2) 0.0341(6) Uani 1 1 d .
C16 C 0.3916(2) 0.29968(19) 0.6543(2) 0.0374(6) Uani 1 1 d .
H16A H 0.3282 0.3411 0.6237 0.045 Uiso 1 1 calc R
C17 C 0.4726(2) 0.3198(2) 0.7727(3) 0.0456(7) Uani 1 1 d .
H17A H 0.4653 0.3754 0.8225 0.055 Uiso 1 1 calc R
C18 C 0.5641(2) 0.2595(2) 0.8188(3) 0.0535(8) Uani 1 1 d .
H18A H 0.6198 0.2731 0.9006 0.064 Uiso 1 1 calc R
C19 C 0.5745(2) 0.1799(2) 0.7462(3) 0.0547(8) Uani 1 1 d .
H19A H 0.6374 0.1380 0.7785 0.066 Uiso 1 1 calc R
C20 C 0.4946(2) 0.1598(2) 0.6266(3) 0.0448(7) Uani 1 1 d .
H20A H 0.5036 0.1050 0.5768 0.054 Uiso 1 1 calc R
C21 C 0.09743(19) 0.26074(18) 0.1467(2) 0.0328(6) Uani 1 1 d .
C22 C 0.1268(2) 0.33859(18) 0.0850(2) 0.0366(6) Uani 1 1 d .
H22A H 0.1998 0.3623 0.1150 0.044 Uiso 1 1 calc R
C23 C 0.0466(2) 0.3809(2) -0.0219(2) 0.0439(7) Uani 1 1 d .
H23A H 0.0630 0.4361 -0.0657 0.053 Uiso 1 1 calc R
C24 C -0.0575(2) 0.3423(2) -0.0643(3) 0.0486(7) Uani 1 1 d .
H24A H -0.1141 0.3700 -0.1377 0.058 Uiso 1 1 calc R
C25 C -0.0771(2) 0.2631(2) 0.0018(3) 0.0465(7) Uani 1 1 d .
H25A H -0.1487 0.2358 -0.0289 0.056 Uiso 1 1 calc R

loop_
_atom_site_aniso_label
_atom_site_aniso_U_11
_atom_site_aniso_U_22
_atom_site_aniso_U_33
_atom_site_aniso_U_23
_atom_site_aniso_U_13
_atom_site_aniso_U_12
N1 0.0339(11) 0.0297(12) 0.0306(12) 0.0006(9) 0.0090(10) 0.0001(9)
N2 0.0366(12) 0.0416(14) 0.0360(13) 0.0008(10) 0.0086(11) -0.0032(10)
C1 0.0366(14) 0.0313(15) 0.0338(15) 0.0003(12) 0.0153(12) 0.0020(11)
C2 0.0435(16) 0.0365(17) 0.0427(16) -0.0061(13) 0.0149(13) -0.0008(12)
C3 0.0530(18) 0.0315(17) 0.060(2) -0.0079(14) 0.0195(16) -0.0002(13)
C4 0.0537(18) 0.0352(18) 0.065(2) 0.0059(15) 0.0236(17) 0.0089(14)
C5 0.0411(15) 0.0340(17) 0.0478(17) 0.0067(13) 0.0165(13) 0.0057(12)
C6 0.0341(14) 0.0341(16) 0.0361(15) 0.0000(12) 0.0155(12) 0.0045(11)
C7 0.0269(13) 0.0344(15) 0.0296(14) -0.0021(11) 0.0101(11) -0.0025(11)
C8 0.0304(13) 0.0339(15) 0.0316(14) 0.0011(11) 0.0127(11) 0.0011(11)
C9 0.0298(13) 0.0302(15) 0.0290(14) -0.0014(11) 0.0054(11) -0.0011(11)
C10 0.0365(15) 0.0401(17) 0.0384(16) -0.0001(12) 0.0126(13) 0.0023(12)
C11 0.0523(18) 0.0353(17) 0.0449(18) -0.0034(13) 0.0105(15) 0.0117(14)
C12 0.0592(19) 0.0337(17) 0.0445(18) -0.0002(13) 0.0055(15) -0.0053(14)
C13 0.0436(16) 0.0446(19) 0.0442(17) 0.0031(13) 0.0087(13) -0.0112(14)
C14 0.0358(15) 0.0382(17) 0.0410(16) 0.0022(12) 0.0109(12) 0.0000(12)
C15 0.0300(13) 0.0407(16) 0.0317(14) 0.0047(12) 0.0121(11) -0.0004(11)
C16 0.0350(14) 0.0414(17) 0.0354(15) 0.0013(12) 0.0134(12) -0.0051(12)
C17 0.0466(16) 0.055(2) 0.0339(16) -0.0052(13) 0.0145(14) -0.0102(14)
C18 0.0438(17) 0.075(2) 0.0329(16) 0.0014(15) 0.0055(14) -0.0094(16)
C19 0.0352(15) 0.079(2) 0.0426(18) 0.0124(16) 0.0071(14) 0.0069(15)
C20 0.0365(15) 0.0550(19) 0.0403(17) 0.0054(13) 0.0119(13) 0.0080(13)
C21 0.0365(14) 0.0323(15) 0.0281(14) -0.0007(11) 0.0107(11) 0.0016(11)
C22 0.0384(14) 0.0384(16) 0.0342(15) 0.0007(12) 0.0156(12) 0.0025(12)
C23 0.0565(18) 0.0424(17) 0.0350(16) 0.0107(12) 0.0201(14) 0.0084(13)
C24 0.0473(17) 0.056(2) 0.0338(16) 0.0065(14) 0.0063(13) 0.0056(14)
C25 0.0406(16) 0.0525(19) 0.0396(17) 0.0008(14) 0.0084(14) -0.0001(13)

loop_
_atom_type_symbol
_atom_type_description
_atom_type_scat_dispersion_real
_atom_type_scat_dispersion_imag
_atom_type_scat_source
C C 0.0033 0.0016 'International Tables Vol C Tables 4.2.6.8 and 6.1.1.4'
H H 0.0000 0.0000 'International Tables Vol C Tables 4.2.6.8 and 6.1.1.4'
N N 0.0061 0.0033 'International Tables Vol C Tables 4.2.6.8 and 6.1.1.4'

loop_
_geom_angle_atom_site_label_1
_geom_angle_atom_site_label_2
_geom_angle_atom_site_label_3
_geom_angle
C1 N1 C7 108.55(19)
C1 N1 C21 125.1(2)
C7 N1 C21 126.3(2)
C21 N2 C25 116.4(2)
C2 C1 N1 129.9(2)
C2 C1 C6 122.4(2)
N1 C1 C6 107.7(2)
C3 C2 C1 117.0(3)
C3 C2 H2B 121.5
C1 C2 H2B 121.5
C2 C3 C4 121.3(3)
C2 C3 H3A 119.3
C4 C3 H3A 119.3
C5 C4 C3 121.7(3)
C5 C4 H4A 119.2
C3 C4 H4A 119.2
C4 C5 C6 118.4(3)
C4 C5 H5A 120.8
C6 C5 H5A 120.8
C5 C6 C1 119.0(2)
C5 C6 C8 133.3(2)
C1 C6 C8 107.5(2)
C8 C7 N1 109.0(2)
C8 C7 C9 128.8(2)
N1 C7 C9 122.2(2)
C7 C8 C6 107.2(2)
C7 C8 C15 126.2(2)
C6 C8 C15 126.4(2)
C14 C9 C10 119.1(2)
C14 C9 C7 119.8(2)
C10 C9 C7 121.0(2)
C11 C10 C9 120.5(2)
C11 C10 H10A 119.8
C9 C10 H10A 119.8
C12 C11 C10 119.9(3)
C12 C11 H11A 120.1
C10 C11 H11A 120.1
C13 C12 C11 120.4(3)
C13 C12 H12A 119.8
C11 C12 H12A 119.8
C12 C13 C14 119.9(3)
C12 C13 H13A 120.1
C14 C13 H13A 120.1
C9 C14 C13 120.2(2)
C9 C14 H14A 119.9
C13 C14 H14A 119.9
C20 C15 C16 118.1(2)
C20 C15 C8 120.5(2)
C16 C15 C8 121.3(2)
C17 C16 C15 120.9(2)
C17 C16 H16A 119.5
C15 C16 H16A 119.5
C18 C17 C16 120.1(3)
C18 C17 H17A 120.0
C16 C17 H17A 120.0
C19 C18 C17 119.7(3)
C19 C18 H18A 120.1
C17 C18 H18A 120.1
C18 C19 C20 120.8(3)
C18 C19 H19A 119.6
C20 C19 H19A 119.6
C19 C20 C15 120.3(3)
C19 C20 H20A 119.8
C15 C20 H20A 119.8
N2 C21 C22 124.1(2)
N2 C21 N1 115.1(2)
C22 C21 N1 120.8(2)
C21 C22 C23 117.7(2)
C21 C22 H22A 121.1
C23 C22 H22A 121.1
C24 C23 C22 119.3(3)
C24 C23 H23A 120.4
C22 C23 H23A 120.4
C25 C24 C23 118.2(3)
C25 C24 H24A 120.9
C23 C24 H24A 120.9
N2 C25 C24 124.3(3)
N2 C25 H25A 117.9
C24 C25 H25A 117.9

loop_
_geom_bond_atom_site_label_1
_geom_bond_atom_site_label_2
_geom_bond_distance
N1 C1 1.392(3)
N1 C7 1.403(3)
N1 C21 1.423(3)
N2 C21 1.330(3)
N2 C25 1.335(3)
C1 C2 1.386(3)
C1 C6 1.403(3)
C2 C3 1.378(4)
C2 H2B 0.9500
C3 C4 1.389(4)
C3 H3A 0.9500
C4 C5 1.369(4)
C4 H4A 0.9500
C5 C6 1.395(3)
C5 H5A 0.9500
C6 C8 1.439(3)
C7 C8 1.374(3)
C7 C9 1.469(3)
C8 C15 1.475(3)
C9 C14 1.383(3)
C9 C10 1.386(3)
C10 C11 1.376(3)
C10 H10A 0.9500
C11 C12 1.374(4)
C11 H11A 0.9500
C12 C13 1.373(4)
C12 H12A 0.9500
C13 C14 1.384(3)
C13 H13A 0.9500
C14 H14A 0.9500
C15 C20 1.389(3)
C15 C16 1.395(3)
C16 C17 1.379(3)
C16 H16A 0.9500
C17 C18 1.375(4)
C17 H17A 0.9500
C18 C19 1.370(4)
C18 H18A 0.9500
C19 C20 1.381(4)
C19 H19A 0.9500
C20 H20A 0.9500
C21 C22 1.378(3)
C22 C23 1.381(3)
C22 H22A 0.9500
C23 C24 1.376(4)
C23 H23A 0.9500
C24 C25 1.365(4)
C24 H24A 0.9500
C25 H25A 0.9500
